data_7006637
loop_
_publ_author_name
'Murali, Mariappan'
'Palaniandavar, Mallayan'

_publ_section_title
;
 Synthesis, structure and spectral and redox properties of new mixed
 ligand monomeric and dimeric Ru(II) complexes: predominant formation
 of the "cis-alpha" diastereoisomer and unusual 3MC emission by dimeric
 complexes.
;
_journal_issue 5
_journal_name_full 'Dalton transactions (Cambridge, England : 2003)'
_journal_page_first 730
_journal_page_last 743
_journal_paper_doi 10.1039/b512382h
_journal_year 2006
_chemical_formula_sum 'C32 H40 Cl4 N4 O8 Ru2 S4'
_chemical_formula_weight 1080.86
_chemical_name_systematic
;
?
;
_space_group_IT_number 19
_symmetry_cell_setting orthorhombic
_symmetry_space_group_name_Hall 'P 2ac 2ab'
_symmetry_space_group_name_H-M 'P 21 21 21'
_atom_sites_solution_hydrogens geom
_atom_sites_solution_primary direct
_atom_sites_solution_secondary difmap
_audit_creation_method SHELXL-97
_cell_angle_alpha 90.00
_cell_angle_beta 90.00
_cell_angle_gamma 90.00
_cell_formula_units_Z 4
_cell_length_a 12.114(5)
_cell_length_b 14.316(3)
_cell_length_c 23.104(9)
_cell_measurement_reflns_used 25
_cell_measurement_temperature 293(2)
_cell_measurement_theta_max 12
_cell_measurement_theta_min 10
_cell_volume 4007(2)
_computing_molecular_graphics ORTEP
_computing_publication_material 'SHELXL-97 (Sheldrick, 1997)'
_computing_structure_refinement 'SHELXL-97 (Sheldrick, 1997)'
_computing_structure_solution 'SHELXS-97 (Sheldrick, 1997)'
_diffrn_ambient_temperature 293(2)
_diffrn_measured_fraction_theta_full 0.999
_diffrn_measured_fraction_theta_max 0.999
_diffrn_measurement_device_type 'siemens P4 diffractometer'
_diffrn_measurement_method 'omega twotheta'
_diffrn_radiation_monochromator graphite
_diffrn_radiation_source 'fine-focus sealed tube'
_diffrn_radiation_type MoK\a
_diffrn_radiation_wavelength 0.71073
_diffrn_reflns_av_R_equivalents 0.0445
_diffrn_reflns_av_sigmaI/netI 0.0728
_diffrn_reflns_limit_h_max 14
_diffrn_reflns_limit_h_min -1
_diffrn_reflns_limit_k_max 17
_diffrn_reflns_limit_k_min -1
_diffrn_reflns_limit_l_max 1
_diffrn_reflns_limit_l_min -28
_diffrn_reflns_number 5433
_diffrn_reflns_theta_full 25.99
_diffrn_reflns_theta_max 25.99
_diffrn_reflns_theta_min 2.20
_diffrn_standards_decay_% 0
_diffrn_standards_interval_time '1 hour'
_diffrn_standards_number 2
_exptl_absorpt_coefficient_mu 1.283
_exptl_crystal_colour yellow
_exptl_crystal_density_diffrn 1.792
_exptl_crystal_density_method 'not measured'
_exptl_crystal_description needle
_exptl_crystal_F_000 2176
_exptl_crystal_size_max 0.3
_exptl_crystal_size_mid 0.2
_exptl_crystal_size_min 0.2
_refine_diff_density_max 1.715
_refine_diff_density_min -2.760
_refine_diff_density_rms 0.207
_refine_ls_abs_structure_details 'Flack H D (1983), Acta Cryst. A39, 876-881'
_refine_ls_abs_structure_Flack 0.0(8)
_refine_ls_extinction_method none
_refine_ls_goodness_of_fit_ref 1.053
_refine_ls_hydrogen_treatment mixed
_refine_ls_matrix_type full
_refine_ls_number_parameters 488
_refine_ls_number_reflns 5199
_refine_ls_number_restraints 0
_refine_ls_restrained_S_all 1.053
_refine_ls_R_factor_all 0.1155
_refine_ls_R_factor_gt 0.0788
_refine_ls_shift/su_max 0.000
_refine_ls_shift/su_mean 0.000
_refine_ls_structure_factor_coef Fsqd
_refine_ls_weighting_details 'calc w=1/[\s^2^(Fo^2^)+(0.1377P)^2^+0.0000P] where P=(Fo^2^+2Fc^2^)/3'
_refine_ls_weighting_scheme calc
_refine_ls_wR_factor_gt 0.1860
_refine_ls_wR_factor_ref 0.2144
_reflns_number_gt 3775
_reflns_number_total 5199
_reflns_threshold_expression >2sigma(I)
_cod_data_source_file b512382h.txt
_cod_data_source_block pdto2
_cod_original_sg_symbol_H-M P212121
_cod_database_code 7006637

loop_
_symmetry_equiv_pos_as_xyz
'x, y, z'
'x+1/2, -y+1/2, -z'
'-x, y+1/2, -z+1/2'
'-x+1/2, -y, z+1/2'

loop_
_atom_site_label
_atom_site_type_symbol
_atom_site_fract_x
_atom_site_fract_y
_atom_site_fract_z
_atom_site_U_iso_or_equiv
_atom_site_adp_type
_atom_site_occupancy
_atom_site_symmetry_multiplicity
_atom_site_calc_flag
_atom_site_refinement_flags
_atom_site_disorder_assembly
_atom_site_disorder_group
C1 C 0.2073(15) 0.6930(11) 0.7743(7) 0.045(4) Uani 1 1 d . . .
C2 C 0.1212(16) 0.6984(13) 0.7346(8) 0.058(5) Uani 1 1 d . . .
H2 H 0.0847 0.7544 0.7273 0.069 Uiso 1 1 calc R . .
C3 C 0.0919(18) 0.6148(16) 0.7059(8) 0.073(6) Uani 1 1 d . . .
H3 H 0.0346 0.6148 0.6791 0.088 Uiso 1 1 calc R . .
C4 C 0.1467(18) 0.5352(13) 0.7171(8) 0.063(5) Uani 1 1 d . . .
H4 H 0.1281 0.4802 0.6980 0.076 Uiso 1 1 calc R . .
C5 C 0.2262(15) 0.5360(10) 0.7552(7) 0.042(4) Uani 1 1 d . . .
H5 H 0.2616 0.4795 0.7624 0.050 Uiso 1 1 calc R . .
C6 C 0.2345(16) 0.7815(11) 0.8075(6) 0.050(5) Uani 1 1 d . . .
H6A H 0.3103 0.7992 0.7997 0.060 Uiso 1 1 calc R . .
H6B H 0.1872 0.8317 0.7941 0.060 Uiso 1 1 calc R . .
C7 C 0.2192(15) 0.7692(11) 0.8720(7) 0.049(4) Uani 1 1 d . . .
H7A H 0.1511 0.7355 0.8791 0.058 Uiso 1 1 calc R . .
H7B H 0.2127 0.8302 0.8900 0.058 Uiso 1 1 calc R . .
C8 C 0.2578(16) 0.6422(11) 0.9607(7) 0.049(4) Uani 1 1 d . . .
H8A H 0.3087 0.6218 0.9905 0.059 Uiso 1 1 calc R . .
H8B H 0.2036 0.6830 0.9785 0.059 Uiso 1 1 calc R . .
C9 C 0.1990(16) 0.5564(11) 0.9346(7) 0.051(5) Uani 1 1 d . . .
H9A H 0.1362 0.5769 0.9118 0.062 Uiso 1 1 calc R . .
H9B H 0.1719 0.5167 0.9655 0.062 Uiso 1 1 calc R . .
C10 C 0.3813(17) 0.4317(10) 0.9425(7) 0.052(5) Uani 1 1 d . . .
H10A H 0.3879 0.4708 0.9767 0.063 Uiso 1 1 calc R . .
H10B H 0.3477 0.3731 0.9540 0.063 Uiso 1 1 calc R . .
C11 C 0.4900(16) 0.4142(10) 0.9186(7) 0.051(5) Uani 1 1 d . . .
H11A H 0.4820 0.3961 0.8783 0.061 Uiso 1 1 calc R . .
H11B H 0.5230 0.3620 0.9390 0.061 Uiso 1 1 calc R . .
C12 C 0.5663(15) 0.4954(10) 0.9220(6) 0.040(4) Uani 1 1 d . . .
C13 C 0.6648(19) 0.4884(12) 0.9500(7) 0.058(5) Uani 1 1 d . . .
H13 H 0.6839 0.4314 0.9665 0.069 Uiso 1 1 calc R . .
C14 C 0.7397(19) 0.5639(18) 0.9554(8) 0.075(7) Uani 1 1 d . . .
H14 H 0.8091 0.5570 0.9721 0.090 Uiso 1 1 calc R . .
C15 C 0.7029(17) 0.6480(14) 0.9342(8) 0.057(5) Uani 1 1 d . . .
H15 H 0.7467 0.7009 0.9384 0.068 Uiso 1 1 calc R . .
C16 C 0.6008(15) 0.6555(13) 0.9066(6) 0.047(4) Uani 1 1 d . . .
H16 H 0.5780 0.7140 0.8937 0.057 Uiso 1 1 calc R . .
C17 C 0.3950(17) 0.5565(11) 0.6261(7) 0.047(4) Uani 1 1 d . . .
C18 C 0.3062(16) 0.5759(13) 0.5933(7) 0.052(5) Uani 1 1 d . . .
H18 H 0.2752 0.5276 0.5718 0.062 Uiso 1 1 calc R . .
C19 C 0.2595(16) 0.6616(15) 0.5898(8) 0.062(5) Uani 1 1 d . . .
H19 H 0.1984 0.6731 0.5665 0.075 Uiso 1 1 calc R . .
C20 C 0.3066(15) 0.7297(13) 0.6222(8) 0.055(5) Uani 1 1 d . . .
H20 H 0.2787 0.7902 0.6217 0.066 Uiso 1 1 calc R . .
C21 C 0.3983(14) 0.7070(10) 0.6565(6) 0.039(3) Uani 1 1 d . . .
H21 H 0.4284 0.7541 0.6793 0.047 Uiso 1 1 calc R . .
C22 C 0.4520(19) 0.4576(10) 0.6220(7) 0.061(6) Uani 1 1 d . . .
H22A H 0.4574 0.4304 0.6604 0.073 Uiso 1 1 calc R . .
H22B H 0.4074 0.4164 0.5983 0.073 Uiso 1 1 calc R . .
C23 C 0.5656(17) 0.4662(12) 0.5962(7) 0.057(5) Uani 1 1 d . . .
H23A H 0.5650 0.5127 0.5656 0.069 Uiso 1 1 calc R . .
H23B H 0.5877 0.4069 0.5795 0.069 Uiso 1 1 calc R . .
C24 C 0.7615(18) 0.5642(13) 0.6097(9) 0.066(6) Uani 1 1 d . . .
H24A H 0.8299 0.5695 0.6313 0.080 Uiso 1 1 calc R . .
H24B H 0.7770 0.5296 0.5745 0.080 Uiso 1 1 calc R . .
C25 C 0.721(2) 0.6627(12) 0.5935(7) 0.070(6) Uani 1 1 d . . .
H25A H 0.6633 0.6584 0.5644 0.084 Uiso 1 1 calc R . .
H25B H 0.7814 0.6988 0.5774 0.084 Uiso 1 1 calc R . .
C26 C 0.7921(15) 0.7604(11) 0.6934(6) 0.047(4) Uani 1 1 d . . .
H26A H 0.8534 0.7214 0.6813 0.056 Uiso 1 1 calc R . .
H26B H 0.8077 0.8241 0.6817 0.056 Uiso 1 1 calc R . .
C27 C 0.7798(17) 0.7558(10) 0.7597(8) 0.050(5) Uani 1 1 d . . .
H27A H 0.8328 0.7977 0.7775 0.060 Uiso 1 1 calc R . .
H27B H 0.7064 0.7764 0.7705 0.060 Uiso 1 1 calc R . .
C28 C 0.7987(16) 0.6567(12) 0.7820(7) 0.050(4) Uani 1 1 d . . .
C29 C 0.8878(16) 0.6351(15) 0.8180(7) 0.063(6) Uani 1 1 d . . .
H29 H 0.9335 0.6832 0.8306 0.075 Uiso 1 1 calc R . .
C30 C 0.9098(16) 0.5469(15) 0.8353(7) 0.062(5) Uani 1 1 d . . .
H30 H 0.9722 0.5327 0.8571 0.074 Uiso 1 1 calc R . .
C31 C 0.8365(15) 0.4799(13) 0.8193(8) 0.055(5) Uani 1 1 d . . .
H31 H 0.8455 0.4190 0.8324 0.066 Uiso 1 1 calc R . .
C32 C 0.7508(14) 0.5010(9) 0.7846(6) 0.041(4) Uani 1 1 d . . .
H32 H 0.7056 0.4522 0.7727 0.049 Uiso 1 1 calc R . .
N1 N 0.2631(11) 0.6137(8) 0.7861(5) 0.042(3) Uani 1 1 d . . .
N2 N 0.5325(11) 0.5799(7) 0.8975(5) 0.035(3) Uani 1 1 d . . .
N3 N 0.4457(11) 0.6232(8) 0.6590(5) 0.038(3) Uani 1 1 d . . .
N4 N 0.7252(11) 0.5883(8) 0.7657(5) 0.035(3) Uani 1 1 d . . .
O1 O 0.1685(13) 0.3679(11) 0.5999(7) 0.090(5) Uani 1 1 d . . .
O2 O 0.0028(12) 0.3674(11) 0.6463(5) 0.075(4) Uani 1 1 d . . .
O3 O 0.027(2) 0.4482(18) 0.5621(11) 0.176(12) Uani 1 1 d . . .
O4 O 0.017(2) 0.2912(18) 0.5576(9) 0.166(12) Uani 1 1 d . . .
O5 O 1.1098(19) 0.3370(16) 0.9560(13) 0.165(11) Uani 1 1 d . . .
O6 O 0.981(3) 0.255(2) 0.9857(12) 0.210(15) Uani 1 1 d . . .
O7 O 0.971(2) 0.3024(15) 0.8941(8) 0.144(9) Uani 1 1 d . . .
O8 O 0.946(3) 0.402(3) 0.9674(13) 0.29(2) Uani 1 1 d . . .
S1 S 0.3329(4) 0.7062(3) 0.90532(17) 0.0409(10) Uani 1 1 d . . .
S2 S 0.2935(4) 0.4900(3) 0.88872(16) 0.0419(10) Uani 1 1 d . . .
S3 S 0.6670(4) 0.7209(3) 0.65865(18) 0.0444(10) Uani 1 1 d . . .
S4 S 0.6630(4) 0.5003(3) 0.65212(17) 0.0466(11) Uani 1 1 d . . .
Cl1 Cl 0.5039(3) 0.7126(2) 0.78403(15) 0.0376(9) Uani 1 1 d . . .
Cl2 Cl 0.4850(4) 0.4900(2) 0.77275(15) 0.0401(10) Uani 1 1 d . . .
Cl3 Cl 0.0514(5) 0.3712(4) 0.5926(2) 0.0683(15) Uani 1 1 d . . .
Cl4 Cl 1.0012(4) 0.3269(3) 0.94919(19) 0.0511(11) Uani 1 1 d . . .
Ru1 Ru 0.39778(10) 0.59870(7) 0.84249(4) 0.0309(3) Uani 1 1 d . . .
Ru2 Ru 0.58568(10) 0.60634(8) 0.71246(5) 0.0327(3) Uani 1 1 d . . .

loop_
_atom_site_aniso_label
_atom_site_aniso_U_11
_atom_site_aniso_U_22
_atom_site_aniso_U_33
_atom_site_aniso_U_23
_atom_site_aniso_U_13
_atom_site_aniso_U_12
C1 0.045(10) 0.039(8) 0.049(9) 0.015(7) 0.012(8) -0.004(8)
C2 0.061(13) 0.051(10) 0.061(10) 0.020(9) -0.004(10) 0.006(10)
C3 0.068(14) 0.090(15) 0.062(11) -0.015(12) -0.028(11) 0.017(14)
C4 0.076(15) 0.052(11) 0.061(11) -0.021(10) -0.013(11) -0.012(10)
C5 0.049(11) 0.022(7) 0.054(9) -0.008(7) 0.000(9) -0.001(7)
C6 0.059(12) 0.038(9) 0.053(9) 0.005(8) 0.016(9) 0.022(9)
C7 0.051(11) 0.031(8) 0.063(10) -0.015(8) 0.002(9) 0.014(8)
C8 0.066(13) 0.036(8) 0.046(8) -0.016(7) 0.008(9) -0.010(9)
C9 0.062(12) 0.039(9) 0.053(9) -0.001(8) -0.001(9) -0.018(9)
C10 0.084(15) 0.018(6) 0.055(9) -0.009(7) 0.019(10) -0.016(8)
C11 0.084(14) 0.018(7) 0.051(8) -0.002(6) -0.011(10) -0.004(8)
C12 0.058(11) 0.032(7) 0.032(7) -0.004(6) -0.005(8) -0.003(8)
C13 0.091(16) 0.032(8) 0.050(9) 0.000(8) -0.007(11) -0.001(10)
C14 0.067(15) 0.111(19) 0.049(10) 0.005(12) -0.027(10) 0.006(14)
C15 0.055(12) 0.054(11) 0.062(11) -0.012(9) -0.008(10) -0.022(10)
C16 0.047(10) 0.062(10) 0.034(7) -0.007(7) 0.014(8) 0.000(10)
C17 0.070(13) 0.033(8) 0.040(8) 0.014(7) 0.005(9) -0.004(9)
C18 0.052(12) 0.065(12) 0.039(8) -0.002(8) -0.004(9) -0.017(10)
C19 0.048(12) 0.072(13) 0.067(12) 0.016(11) -0.016(10) 0.014(11)
C20 0.047(11) 0.041(9) 0.078(12) 0.016(9) 0.000(10) 0.009(9)
C21 0.048(9) 0.030(7) 0.038(7) 0.007(6) -0.009(8) 0.007(8)
C22 0.118(18) 0.015(6) 0.050(9) -0.005(7) -0.021(11) -0.018(9)
C23 0.078(14) 0.040(9) 0.054(9) -0.004(8) 0.011(10) 0.022(9)
C24 0.063(14) 0.057(11) 0.079(13) -0.003(11) -0.001(12) 0.013(11)
C25 0.12(2) 0.046(10) 0.042(9) -0.003(8) 0.019(12) -0.011(12)
C26 0.057(12) 0.030(8) 0.053(9) 0.018(7) -0.018(9) -0.023(8)
C27 0.055(12) 0.024(7) 0.072(11) 0.002(8) 0.004(10) -0.005(8)
C28 0.052(11) 0.049(10) 0.048(9) 0.007(8) 0.009(9) 0.007(9)
C29 0.046(12) 0.088(15) 0.055(10) -0.002(10) -0.028(10) 0.001(11)
C30 0.039(11) 0.087(14) 0.060(11) 0.031(11) -0.015(10) 0.006(11)
C31 0.048(11) 0.052(10) 0.064(10) 0.014(9) 0.000(9) 0.006(10)
C32 0.056(11) 0.017(6) 0.050(8) 0.009(7) -0.001(9) 0.000(7)
N1 0.055(8) 0.030(6) 0.041(6) -0.004(6) 0.009(6) 0.001(6)
N2 0.044(8) 0.022(6) 0.039(6) -0.008(5) -0.009(6) 0.005(5)
N3 0.053(8) 0.032(6) 0.030(6) 0.012(5) -0.007(6) 0.012(6)
N4 0.044(7) 0.025(6) 0.036(6) 0.003(5) 0.000(6) 0.004(6)
O1 0.065(10) 0.088(12) 0.116(12) 0.000(10) 0.014(10) -0.027(9)
O2 0.077(10) 0.087(10) 0.062(7) -0.013(7) 0.019(8) -0.042(9)
O3 0.17(2) 0.17(2) 0.19(2) 0.12(2) -0.01(2) 0.04(2)
O4 0.17(2) 0.21(3) 0.118(15) -0.087(17) 0.039(16) -0.11(2)
O5 0.107(17) 0.119(17) 0.27(3) -0.07(2) -0.02(2) -0.010(15)
O6 0.23(3) 0.22(3) 0.18(2) 0.15(2) -0.03(2) -0.06(3)
O7 0.22(3) 0.116(17) 0.096(13) -0.010(13) -0.026(16) -0.009(19)
O8 0.39(5) 0.30(4) 0.18(2) -0.01(3) 0.07(3) 0.28(4)
S1 0.049(3) 0.0264(18) 0.048(2) -0.0107(17) 0.002(2) 0.0020(18)
S2 0.058(3) 0.0278(18) 0.0397(18) -0.0005(16) 0.0012(19) -0.0172(19)
S3 0.047(3) 0.0329(19) 0.054(2) 0.0180(19) -0.004(2) 0.0009(19)
S4 0.063(3) 0.036(2) 0.0409(19) -0.0001(18) 0.001(2) 0.019(2)
Cl1 0.051(2) 0.0188(14) 0.0430(18) 0.0022(14) 0.009(2) -0.0025(15)
Cl2 0.062(3) 0.0196(16) 0.0388(18) 0.0004(14) 0.0047(19) 0.0006(17)
Cl3 0.076(4) 0.074(3) 0.055(2) -0.004(2) 0.009(3) -0.030(3)
Cl4 0.058(3) 0.042(2) 0.053(2) 0.0079(19) -0.002(2) -0.003(2)
Ru1 0.0431(7) 0.0155(4) 0.0341(5) -0.0016(5) 0.0002(5) -0.0028(5)
Ru2 0.0446(7) 0.0181(5) 0.0355(5) 0.0044(5) 0.0008(5) 0.0054(5)

loop_
_atom_type_symbol
_atom_type_description
_atom_type_scat_dispersion_real
_atom_type_scat_dispersion_imag
_atom_type_scat_source
C C 0.0033 0.0016 'International Tables Vol C Tables 4.2.6.8 and 6.1.1.4'
H H 0.0000 0.0000 'International Tables Vol C Tables 4.2.6.8 and 6.1.1.4'
N N 0.0061 0.0033 'International Tables Vol C Tables 4.2.6.8 and 6.1.1.4'
O O 0.0106 0.0060 'International Tables Vol C Tables 4.2.6.8 and 6.1.1.4'
S S 0.1246 0.1234 'International Tables Vol C Tables 4.2.6.8 and 6.1.1.4'
Cl Cl 0.1484 0.1585 'International Tables Vol C Tables 4.2.6.8 and 6.1.1.4'
Ru Ru -1.2594 0.8363 'International Tables Vol C Tables 4.2.6.8 and 6.1.1.4'

loop_
_geom_angle_atom_site_label_1
_geom_angle_atom_site_label_2
_geom_angle_atom_site_label_3
_geom_angle
_geom_angle_site_symmetry_1
_geom_angle_site_symmetry_3
_geom_angle_publ_flag
N1 C1 C2 123.8(16) . . ?
N1 C1 C6 119.5(15) . . ?
C2 C1 C6 116.6(16) . . ?
C1 C2 C3 116.7(17) . . ?
C1 C2 H2 121.6 . . ?
C3 C2 H2 121.6 . . ?
C4 C3 C2 120.2(17) . . ?
C4 C3 H3 119.9 . . ?
C2 C3 H3 119.9 . . ?
C5 C4 C3 119.2(17) . . ?
C5 C4 H4 120.4 . . ?
C3 C4 H4 120.4 . . ?
C4 C5 N1 126.1(16) . . ?
C4 C5 H5 117.0 . . ?
N1 C5 H5 117.0 . . ?
C7 C6 C1 112.0(14) . . ?
C7 C6 H6A 109.2 . . ?
C1 C6 H6A 109.2 . . ?
C7 C6 H6B 109.2 . . ?
C1 C6 H6B 109.2 . . ?
H6A C6 H6B 107.9 . . ?
C6 C7 S1 112.5(13) . . ?
C6 C7 H7A 109.1 . . ?
S1 C7 H7A 109.1 . . ?
C6 C7 H7B 109.1 . . ?
S1 C7 H7B 109.1 . . ?
H7A C7 H7B 107.8 . . ?
C9 C8 S1 111.0(11) . . ?
C9 C8 H8A 109.4 . . ?
S1 C8 H8A 109.4 . . ?
C9 C8 H8B 109.4 . . ?
S1 C8 H8B 109.4 . . ?
H8A C8 H8B 108.0 . . ?
C8 C9 S2 110.6(13) . . ?
C8 C9 H9A 109.5 . . ?
S2 C9 H9A 109.5 . . ?
C8 C9 H9B 109.5 . . ?
S2 C9 H9B 109.5 . . ?
H9A C9 H9B 108.1 . . ?
C11 C10 S2 110.2(11) . . ?
C11 C10 H10A 109.6 . . ?
S2 C10 H10A 109.6 . . ?
C11 C10 H10B 109.6 . . ?
S2 C10 H10B 109.6 . . ?
H10A C10 H10B 108.1 . . ?
C10 C11 C12 114.1(13) . . ?
C10 C11 H11A 108.7 . . ?
C12 C11 H11A 108.7 . . ?
C10 C11 H11B 108.7 . . ?
C12 C11 H11B 108.7 . . ?
H11A C11 H11B 107.6 . . ?
C13 C12 N2 120.8(15) . . ?
C13 C12 C11 120.8(15) . . ?
N2 C12 C11 118.3(14) . . ?
C12 C13 C14 123.2(17) . . ?
C12 C13 H13 118.4 . . ?
C14 C13 H13 118.4 . . ?
C15 C14 C13 115.4(18) . . ?
C15 C14 H14 122.3 . . ?
C13 C14 H14 122.3 . . ?
C14 C15 C16 121.2(18) . . ?
C14 C15 H15 119.4 . . ?
C16 C15 H15 119.4 . . ?
N2 C16 C15 122.7(16) . . ?
N2 C16 H16 118.6 . . ?
C15 C16 H16 118.6 . . ?
C18 C17 N3 121.9(16) . . ?
C18 C17 C22 120.2(16) . . ?
N3 C17 C22 117.6(15) . . ?
C17 C18 C19 123.7(17) . . ?
C17 C18 H18 118.1 . . ?
C19 C18 H18 118.1 . . ?
C20 C19 C18 116.3(17) . . ?
C20 C19 H19 121.8 . . ?
C18 C19 H19 121.8 . . ?
C19 C20 C21 118.5(16) . . ?
C19 C20 H20 120.7 . . ?
C21 C20 H20 120.7 . . ?
N3 C21 C20 125.1(15) . . ?
N3 C21 H21 117.4 . . ?
C20 C21 H21 117.4 . . ?
C23 C22 C17 110.5(13) . . ?
C23 C22 H22A 109.6 . . ?
C17 C22 H22A 109.6 . . ?
C23 C22 H22B 109.6 . . ?
C17 C22 H22B 109.6 . . ?
H22A C22 H22B 108.1 . . ?
C22 C23 S4 109.5(11) . . ?
C22 C23 H23A 109.8 . . ?
S4 C23 H23A 109.8 . . ?
C22 C23 H23B 109.8 . . ?
S4 C23 H23B 109.8 . . ?
H23A C23 H23B 108.2 . . ?
C25 C24 S4 112.8(16) . . ?
C25 C24 H24A 109.0 . . ?
S4 C24 H24A 109.0 . . ?
C25 C24 H24B 109.0 . . ?
S4 C24 H24B 109.0 . . ?
H24A C24 H24B 107.8 . . ?
C24 C25 S3 109.2(13) . . ?
C24 C25 H25A 109.8 . . ?
S3 C25 H25A 109.8 . . ?
C24 C25 H25B 109.8 . . ?
S3 C25 H25B 109.8 . . ?
H25A C25 H25B 108.3 . . ?
C27 C26 S3 110.4(13) . . ?
C27 C26 H26A 109.6 . . ?
S3 C26 H26A 109.6 . . ?
C27 C26 H26B 109.6 . . ?
S3 C26 H26B 109.6 . . ?
H26A C26 H26B 108.1 . . ?
C28 C27 C26 111.2(14) . . ?
C28 C27 H27A 109.4 . . ?
C26 C27 H27A 109.4 . . ?
C28 C27 H27B 109.4 . . ?
C26 C27 H27B 109.4 . . ?
H27A C27 H27B 108.0 . . ?
N4 C28 C29 120.4(16) . . ?
N4 C28 C27 118.1(15) . . ?
C29 C28 C27 121.5(18) . . ?
C30 C29 C28 122.3(19) . . ?
C30 C29 H29 118.8 . . ?
C28 C29 H29 118.8 . . ?
C29 C30 C31 116.7(17) . . ?
C29 C30 H30 121.6 . . ?
C31 C30 H30 121.6 . . ?
C32 C31 C30 120.5(17) . . ?
C32 C31 H31 119.7 . . ?
C30 C31 H31 119.7 . . ?
C31 C32 N4 125.0(15) . . ?
C31 C32 H32 117.5 . . ?
N4 C32 H32 117.5 . . ?
C1 N1 C5 114.0(14) . . ?
C1 N1 Ru1 127.0(11) . . ?
C5 N1 Ru1 119.0(10) . . ?
C16 N2 C12 116.3(13) . . ?
C16 N2 Ru1 117.4(10) . . ?
C12 N2 Ru1 126.0(10) . . ?
C21 N3 C17 114.3(13) . . ?
C21 N3 Ru2 118.4(10) . . ?
C17 N3 Ru2 127.3(10) . . ?
C32 N4 C28 114.7(13) . . ?
C32 N4 Ru2 118.9(10) . . ?
C28 N4 Ru2 126.3(10) . . ?
C7 S1 C8 99.7(9) . . ?
C7 S1 Ru1 109.3(5) . . ?
C8 S1 Ru1 106.4(5) . . ?
C9 S2 C10 101.9(8) . . ?
C9 S2 Ru1 105.4(5) . . ?
C10 S2 Ru1 107.9(6) . . ?
C26 S3 C25 102.0(10) . . ?
C26 S3 Ru2 110.2(5) . . ?
C25 S3 Ru2 105.9(6) . . ?
C24 S4 C23 100.4(9) . . ?
C24 S4 Ru2 105.7(7) . . ?
C23 S4 Ru2 110.4(6) . . ?
Ru2 Cl1 Ru1 99.70(12) . . y
Ru1 Cl2 Ru2 98.78(13) . . y
O3 Cl3 O2 114.2(15) . . ?
O3 Cl3 O1 108.0(14) . . ?
O2 Cl3 O1 108.6(11) . . ?
O3 Cl3 O4 106.8(16) . . ?
O2 Cl3 O4 110.2(11) . . ?
O1 Cl3 O4 108.9(14) . . ?
O5 Cl4 O8 111(2) . . ?
O5 Cl4 O6 100.6(18) . . ?
O8 Cl4 O6 109(2) . . ?
O5 Cl4 O7 113.9(17) . . ?
O8 Cl4 O7 111.4(18) . . ?
O6 Cl4 O7 109.6(17) . . ?
N2 Ru1 N1 178.3(4) . . y
N2 Ru1 S1 88.2(3) . . y
N1 Ru1 S1 93.4(3) . . y
N2 Ru1 S2 93.5(4) . . y
N1 Ru1 S2 86.0(4) . . y
S1 Ru1 S2 88.34(15) . . y
N2 Ru1 Cl2 89.0(3) . . y
N1 Ru1 Cl2 89.5(3) . . y
S1 Ru1 Cl2 174.55(16) . . y
S2 Ru1 Cl2 96.48(13) . . y
N2 Ru1 Cl1 90.6(4) . . y
N1 Ru1 Cl1 89.9(4) . . y
S1 Ru1 Cl1 94.72(14) . . y
S2 Ru1 Cl1 174.95(14) . . y
Cl2 Ru1 Cl1 80.65(12) . . y
N4 Ru2 N3 179.5(5) . . y
N4 Ru2 S4 86.9(3) . . y
N3 Ru2 S4 92.8(3) . . y
N4 Ru2 S3 93.4(3) . . y
N3 Ru2 S3 86.9(3) . . y
S4 Ru2 S3 88.14(16) . . y
N4 Ru2 Cl1 90.4(3) . . y
N3 Ru2 Cl1 89.9(3) . . y
S4 Ru2 Cl1 175.56(14) . . y
S3 Ru2 Cl1 95.49(14) . . y
N4 Ru2 Cl2 89.1(3) . . y
N3 Ru2 Cl2 90.6(3) . . y
S4 Ru2 Cl2 95.67(15) . . y
S3 Ru2 Cl2 175.53(15) . . y
Cl1 Ru2 Cl2 80.80(11) . . y

loop_
_geom_bond_atom_site_label_1
_geom_bond_atom_site_label_2
_geom_bond_distance
_geom_bond_site_symmetry_2
_geom_bond_publ_flag
C1 N1 1.35(2) . ?
C1 C2 1.39(2) . ?
C1 C6 1.52(2) . ?
C2 C3 1.42(3) . ?
C2 H2 0.9300 . ?
C3 C4 1.34(3) . ?
C3 H3 0.9300 . ?
C4 C5 1.30(2) . ?
C4 H4 0.9300 . ?
C5 N1 1.396(19) . ?
C5 H5 0.9300 . ?
C6 C7 1.51(2) . ?
C6 H6A 0.9700 . ?
C6 H6B 0.9700 . ?
C7 S1 1.816(17) . ?
C7 H7A 0.9700 . ?
C7 H7B 0.9700 . ?
C8 C9 1.54(2) . ?
C8 S1 1.817(17) . ?
C8 H8A 0.9700 . ?
C8 H8B 0.9700 . ?
C9 S2 1.826(19) . ?
C9 H9A 0.9700 . ?
C9 H9B 0.9700 . ?
C10 C11 1.45(2) . ?
C10 S2 1.837(19) . ?
C10 H10A 0.9700 . ?
C10 H10B 0.9700 . ?
C11 C12 1.49(2) . ?
C11 H11A 0.9700 . ?
C11 H11B 0.9700 . ?
C12 C13 1.36(3) . ?
C12 N2 1.397(18) . ?
C13 C14 1.42(3) . ?
C13 H13 0.9300 . ?
C14 C15 1.37(3) . ?
C14 H14 0.9300 . ?
C15 C16 1.40(2) . ?
C15 H15 0.9300 . ?
C16 N2 1.38(2) . ?
C16 H16 0.9300 . ?
C17 C18 1.34(3) . ?
C17 N3 1.37(2) . ?
C17 C22 1.58(2) . ?
C18 C19 1.35(3) . ?
C18 H18 0.9300 . ?
C19 C20 1.36(3) . ?
C19 H19 0.9300 . ?
C20 C21 1.40(2) . ?
C20 H20 0.9300 . ?
C21 N3 1.330(17) . ?
C21 H21 0.9300 . ?
C22 C23 1.50(3) . ?
C22 H22A 0.9700 . ?
C22 H22B 0.9700 . ?
C23 S4 1.817(19) . ?
C23 H23A 0.9700 . ?
C23 H23B 0.9700 . ?
C24 C25 1.54(3) . ?
C24 S4 1.79(2) . ?
C24 H24A 0.9700 . ?
C24 H24B 0.9700 . ?
C25 S3 1.841(18) . ?
C25 H25A 0.9700 . ?
C25 H25B 0.9700 . ?
C26 C27 1.54(2) . ?
C26 S3 1.805(16) . ?
C26 H26A 0.9700 . ?
C26 H26B 0.9700 . ?
C27 C28 1.53(2) . ?
C27 H27A 0.9700 . ?
C27 H27B 0.9700 . ?
C28 N4 1.38(2) . ?
C28 C29 1.40(2) . ?
C29 C30 1.35(3) . ?
C29 H29 0.9300 . ?
C30 C31 1.36(3) . ?
C30 H30 0.9300 . ?
C31 C32 1.35(2) . ?
C31 H31 0.9300 . ?
C32 N4 1.359(17) . ?
C32 H32 0.9300 . ?
N1 Ru1 2.099(13) . y
N2 Ru1 2.086(12) . y
N3 Ru2 2.112(12) . y
N4 Ru2 2.107(12) . y
O1 Cl3 1.429(16) . ?
O2 Cl3 1.373(13) . ?
O3 Cl3 1.34(2) . ?
O4 Cl3 1.462(19) . ?
O5 Cl4 1.33(2) . ?
O6 Cl4 1.35(2) . ?
O7 Cl4 1.371(19) . ?
O8 Cl4 1.34(2) . ?
S1 Ru1 2.257(4) . y
S2 Ru1 2.271(4) . y
S3 Ru2 2.282(4) . y
S4 Ru2 2.264(4) . y
Cl1 Ru2 2.456(4) . y
Cl1 Ru1 2.477(4) . y
Cl2 Ru1 2.477(4) . y
Cl2 Ru2 2.490(4) . y

loop_
_geom_torsion_atom_site_label_1
_geom_torsion_atom_site_label_2
_geom_torsion_atom_site_label_3
_geom_torsion_atom_site_label_4
_geom_torsion
_geom_torsion_site_symmetry_1
_geom_torsion_site_symmetry_2
_geom_torsion_site_symmetry_3
_geom_torsion_site_symmetry_4
_geom_torsion_publ_flag
N1 C1 C2 C3 0(3) . . . . ?
C6 C1 C2 C3 -176.7(17) . . . . ?
C1 C2 C3 C4 0(3) . . . . ?
C2 C3 C4 C5 1(3) . . . . ?
C3 C4 C5 N1 -1(3) . . . . ?
N1 C1 C6 C7 -59(2) . . . . ?
C2 C1 C6 C7 118.6(17) . . . . ?
C1 C6 C7 S1 77.9(19) . . . . ?
S1 C8 C9 S2 48.0(15) . . . . ?
S2 C10 C11 C12 83.2(14) . . . . ?
C10 C11 C12 C13 122.2(17) . . . . ?
C10 C11 C12 N2 -55.5(19) . . . . ?
N2 C12 C13 C14 -1(3) . . . . ?
C11 C12 C13 C14 -179.0(18) . . . . ?
C12 C13 C14 C15 5(3) . . . . ?
C13 C14 C15 C16 -3(3) . . . . ?
C14 C15 C16 N2 -2(3) . . . . ?
N3 C17 C18 C19 0(3) . . . . ?
C22 C17 C18 C19 -173.1(18) . . . . ?
C17 C18 C19 C20 -1(3) . . . . ?
C18 C19 C20 C21 0(3) . . . . ?
C19 C20 C21 N3 2(3) . . . . ?
C18 C17 C22 C23 112.9(18) . . . . ?
N3 C17 C22 C23 -60.4(19) . . . . ?
C17 C22 C23 S4 82.5(15) . . . . ?
S4 C24 C25 S3 48.2(19) . . . . ?
S3 C26 C27 C28 80.7(18) . . . . ?
C26 C27 C28 N4 -65(2) . . . . ?
C26 C27 C28 C29 115.2(18) . . . . ?
N4 C28 C29 C30 4(3) . . . . ?
C27 C28 C29 C30 -175.8(19) . . . . ?
C28 C29 C30 C31 -4(3) . . . . ?
C29 C30 C31 C32 4(3) . . . . ?
C30 C31 C32 N4 -4(3) . . . . ?
C2 C1 N1 C5 -1(2) . . . . ?
C6 C1 N1 C5 176.4(14) . . . . ?
C2 C1 N1 Ru1 177.4(12) . . . . ?
C6 C1 N1 Ru1 -6(2) . . . . ?
C4 C5 N1 C1 1(3) . . . . ?
C4 C5 N1 Ru1 -177.3(15) . . . . ?
C15 C16 N2 C12 5(2) . . . . ?
C15 C16 N2 Ru1 -168.9(12) . . . . ?
C13 C12 N2 C16 -4(2) . . . . ?
C11 C12 N2 C16 173.9(13) . . . . ?
C13 C12 N2 Ru1 169.8(12) . . . . ?
C11 C12 N2 Ru1 -12(2) . . . . ?
C20 C21 N3 C17 -2(2) . . . . ?
C20 C21 N3 Ru2 178.6(12) . . . . ?
C18 C17 N3 C21 1(2) . . . . ?
C22 C17 N3 C21 174.6(14) . . . . ?
C18 C17 N3 Ru2 -179.6(12) . . . . ?
C22 C17 N3 Ru2 -6(2) . . . . ?
C31 C32 N4 C28 4(2) . . . . ?
C31 C32 N4 Ru2 -179.2(13) . . . . ?
C29 C28 N4 C32 -3(2) . . . . ?
C27 C28 N4 C32 176.5(14) . . . . ?
C29 C28 N4 Ru2 179.6(12) . . . . ?
C27 C28 N4 Ru2 0(2) . . . . ?
C6 C7 S1 C8 -145.3(13) . . . . ?
C6 C7 S1 Ru1 -34.0(15) . . . . ?
C9 C8 S1 C7 78.6(14) . . . . ?
C9 C8 S1 Ru1 -34.9(14) . . . . ?
C8 C9 S2 C10 74.6(13) . . . . ?
C8 C9 S2 Ru1 -38.0(12) . . . . ?
C11 C10 S2 C9 -151.8(10) . . . . ?
C11 C10 S2 Ru1 -41.2(10) . . . . ?
C27 C26 S3 C25 -145.6(12) . . . . ?
C27 C26 S3 Ru2 -33.5(13) . . . . ?
C24 C25 S3 C26 80.2(16) . . . . ?
C24 C25 S3 Ru2 -35.1(17) . . . . ?
C25 C24 S4 C23 77.0(15) . . . . ?
C25 C24 S4 Ru2 -37.8(16) . . . . ?
C22 C23 S4 C24 -150.4(12) . . . . ?
C22 C23 S4 Ru2 -39.2(13) . . . . ?
C16 N2 Ru1 N1 139(17) . . . . ?
C12 N2 Ru1 N1 -34(18) . . . . ?
C16 N2 Ru1 S1 -62.5(10) . . . . ?
C12 N2 Ru1 S1 123.9(12) . . . . ?
C16 N2 Ru1 S2 -150.8(10) . . . . ?
C12 N2 Ru1 S2 35.7(12) . . . . ?
C16 N2 Ru1 Cl2 112.8(10) . . . . ?
C12 N2 Ru1 Cl2 -60.7(12) . . . . ?
C16 N2 Ru1 Cl1 32.2(10) . . . . ?
C12 N2 Ru1 Cl1 -141.4(12) . . . . ?
C1 N1 Ru1 N2 -167(17) . . . . ?
C5 N1 Ru1 N2 11(18) . . . . ?
C1 N1 Ru1 S1 35.0(13) . . . . ?
C5 N1 Ru1 S1 -147.1(11) . . . . ?
C1 N1 Ru1 S2 123.0(13) . . . . ?
C5 N1 Ru1 S2 -59.0(11) . . . . ?
C1 N1 Ru1 Cl2 -140.4(13) . . . . ?
C5 N1 Ru1 Cl2 37.5(11) . . . . ?
C1 N1 Ru1 Cl1 -59.8(13) . . . . ?
C5 N1 Ru1 Cl1 118.2(11) . . . . ?
C7 S1 Ru1 N2 168.8(7) . . . . ?
C8 S1 Ru1 N2 -84.4(7) . . . . ?
C7 S1 Ru1 N1 -11.9(7) . . . . ?
C8 S1 Ru1 N1 95.0(7) . . . . ?
C7 S1 Ru1 S2 -97.7(7) . . . . ?
C8 S1 Ru1 S2 9.1(7) . . . . ?
C7 S1 Ru1 Cl2 110.2(16) . . . . ?
C8 S1 Ru1 Cl2 -143.0(15) . . . . ?
C7 S1 Ru1 Cl1 78.3(7) . . . . ?
C8 S1 Ru1 Cl1 -174.9(7) . . . . ?
C9 S2 Ru1 N2 101.3(7) . . . . ?
C10 S2 Ru1 N2 -7.0(6) . . . . ?
C9 S2 Ru1 N1 -80.3(7) . . . . ?
C10 S2 Ru1 N1 171.4(6) . . . . ?
C9 S2 Ru1 S1 13.2(6) . . . . ?
C10 S2 Ru1 S1 -95.1(5) . . . . ?
C9 S2 Ru1 Cl2 -169.4(6) . . . . ?
C10 S2 Ru1 Cl2 82.3(5) . . . . ?
C9 S2 Ru1 Cl1 -114.3(18) . . . . ?
C10 S2 Ru1 Cl1 137.4(17) . . . . ?
Ru2 Cl2 Ru1 N2 -92.7(4) . . . . ?
Ru2 Cl2 Ru1 N1 88.0(4) . . . . ?
Ru2 Cl2 Ru1 S1 -34.1(16) . . . . ?
Ru2 Cl2 Ru1 S2 173.93(15) . . . . ?
Ru2 Cl2 Ru1 Cl1 -1.88(14) . . . . ?
Ru2 Cl1 Ru1 N2 90.8(3) . . . . ?
Ru2 Cl1 Ru1 N1 -87.6(3) . . . . ?
Ru2 Cl1 Ru1 S1 178.99(16) . . . . ?
Ru2 Cl1 Ru1 S2 -53.7(18) . . . . ?
Ru2 Cl1 Ru1 Cl2 1.91(14) . . . . ?
C32 N4 Ru2 N3 -12(59) . . . . ?
C28 N4 Ru2 N3 165(100) . . . . ?
C32 N4 Ru2 S4 -56.2(11) . . . . ?
C28 N4 Ru2 S4 120.7(12) . . . . ?
C32 N4 Ru2 S3 -144.2(11) . . . . ?
C28 N4 Ru2 S3 32.7(12) . . . . ?
C32 N4 Ru2 Cl1 120.3(11) . . . . ?
C28 N4 Ru2 Cl1 -62.8(12) . . . . ?
C32 N4 Ru2 Cl2 39.5(11) . . . . ?
C28 N4 Ru2 Cl2 -143.6(12) . . . . ?
C21 N3 Ru2 N4 170(100) . . . . ?
C17 N3 Ru2 N4 -9(59) . . . . ?
C21 N3 Ru2 S4 -146.5(11) . . . . ?
C17 N3 Ru2 S4 34.5(13) . . . . ?
C21 N3 Ru2 S3 -58.5(11) . . . . ?
C17 N3 Ru2 S3 122.4(13) . . . . ?
C21 N3 Ru2 Cl1 37.0(11) . . . . ?
C17 N3 Ru2 Cl1 -142.0(12) . . . . ?
C21 N3 Ru2 Cl2 117.8(11) . . . . ?
C17 N3 Ru2 Cl2 -61.2(12) . . . . ?
C24 S4 Ru2 N4 -81.8(8) . . . . ?
C23 S4 Ru2 N4 170.5(7) . . . . ?
C24 S4 Ru2 N3 98.5(8) . . . . ?
C23 S4 Ru2 N3 -9.2(7) . . . . ?
C24 S4 Ru2 S3 11.7(7) . . . . ?
C23 S4 Ru2 S3 -96.0(7) . . . . ?
C24 S4 Ru2 Cl1 -133(2) . . . . ?
C23 S4 Ru2 Cl1 119(2) . . . . ?
C24 S4 Ru2 Cl2 -170.6(7) . . . . ?
C23 S4 Ru2 Cl2 81.7(7) . . . . ?
C26 S3 Ru2 N4 -12.3(7) . . . . ?
C25 S3 Ru2 N4 97.3(9) . . . . ?
C26 S3 Ru2 N3 168.0(7) . . . . ?
C25 S3 Ru2 N3 -82.4(9) . . . . ?
C26 S3 Ru2 S4 -99.1(7) . . . . ?
C25 S3 Ru2 S4 10.5(8) . . . . ?
C26 S3 Ru2 Cl1 78.4(7) . . . . ?
C25 S3 Ru2 Cl1 -172.0(8) . . . . ?
C26 S3 Ru2 Cl2 112(2) . . . . ?
C25 S3 Ru2 Cl2 -138(2) . . . . ?
Ru1 Cl1 Ru2 N4 -90.9(3) . . . . ?
Ru1 Cl1 Ru2 N3 88.7(3) . . . . ?
Ru1 Cl1 Ru2 S4 -40(2) . . . . ?
Ru1 Cl1 Ru2 S3 175.58(15) . . . . ?
Ru1 Cl1 Ru2 Cl2 -1.90(14) . . . . ?
Ru1 Cl2 Ru2 N4 92.4(3) . . . . ?
Ru1 Cl2 Ru2 N3 -88.0(3) . . . . ?
Ru1 Cl2 Ru2 S4 179.18(16) . . . . ?
Ru1 Cl2 Ru2 S3 -32(2) . . . . ?
Ru1 Cl2 Ru2 Cl1 1.90(14) . . . . ?
